data_2015489
loop_
_publ_author_name
'Agata Bia\/lo\'nska'
'Zbigniew Ciunik'

_publ_section_title
;
 Brucinium 3,5-dinitrobenzoate methanol solvate, methanol disolvate and
 trihydrate
;
_journal_coeditor_code GG3018
_journal_issue 8
_journal_name_full 'Acta Crystallographica Section C'
_journal_page_first o450
_journal_page_last o453
_journal_paper_doi 10.1107/S0108270106021068
_journal_volume 62
_journal_year 2006
_chemical_formula_iupac 'C23 H27 N2 O4 +, C7 H3 N2 O6 -, C H4 O'
_chemical_formula_moiety 'C23 H27 N2 O4 +, C7 H3 N2 O6 -, C H4 O'
_chemical_formula_sum 'C31 H34 N4 O11'
_chemical_formula_weight 638.62
_chemical_name_systematic
;
brucinium 3,5-dinitrobenzoate methanol solvate
;
_space_group_IT_number 19
_symmetry_cell_setting orthorhombic
_symmetry_space_group_name_Hall 'P 2ac 2ab'
_symmetry_space_group_name_H-M 'P 21 21 21'
_atom_sites_solution_hydrogens geom
_atom_sites_solution_primary direct
_atom_sites_solution_secondary difmap
_audit_creation_method SHELXL-97
_cell_angle_alpha 90.00
_cell_angle_beta 90.00
_cell_angle_gamma 90.00
_cell_formula_units_Z 4
_cell_length_a 11.8539(18)
_cell_length_b 12.2726(18)
_cell_length_c 19.498(3)
_cell_measurement_reflns_used 16721
_cell_measurement_temperature 100(2)
_cell_measurement_theta_max 28.56
_cell_measurement_theta_min 3.44
_cell_volume 2836.5(7)
_computing_cell_refinement 'CrysAlis RED (Oxford Diffraction, 2001)'
_computing_data_collection 'CrysAlis CCD (Oxford Diffraction, 2001)'
_computing_data_reduction 'CrysAlis RED'
_computing_molecular_graphics 'SHELXTL-NT (Bruker, 1999)'
_computing_publication_material SHELXL97
_computing_structure_refinement 'SHELXL97 (Sheldrick, 1997)'
_computing_structure_solution 'SHELXS97 (Sheldrick, 1990)'
_diffrn_ambient_temperature 100(2)
_diffrn_measured_fraction_theta_full 0.997
_diffrn_measured_fraction_theta_max 0.997
_diffrn_measurement_device_type 'Kuma KM-4 CCD'
_diffrn_measurement_method '\w scan'
_diffrn_radiation_monochromator graphite
_diffrn_radiation_source 'fine-focus sealed tube'
_diffrn_radiation_type MoK\a
_diffrn_radiation_wavelength 0.71073
_diffrn_reflns_av_R_equivalents 0.0765
_diffrn_reflns_av_sigmaI/netI 0.0617
_diffrn_reflns_limit_h_max 15
_diffrn_reflns_limit_h_min -15
_diffrn_reflns_limit_k_max 15
_diffrn_reflns_limit_k_min -11
_diffrn_reflns_limit_l_max 24
_diffrn_reflns_limit_l_min -24
_diffrn_reflns_number 18431
_diffrn_reflns_theta_full 27.00
_diffrn_reflns_theta_max 27.00
_diffrn_reflns_theta_min 3.44
_diffrn_standards_number 0
_exptl_absorpt_coefficient_mu 0.115
_exptl_absorpt_correction_type none
_exptl_crystal_colour orange
_exptl_crystal_density_diffrn 1.495
_exptl_crystal_density_method 'not measured'
_exptl_crystal_description block
_exptl_crystal_F_000 1344
_exptl_crystal_size_max 0.30
_exptl_crystal_size_mid 0.30
_exptl_crystal_size_min 0.25
_refine_diff_density_max 0.209
_refine_diff_density_min -0.257
_refine_ls_abs_structure_details 'from known structure (Toda <i>et al.</i>,  1985)'
_refine_ls_extinction_method none
_refine_ls_goodness_of_fit_ref 1.078
_refine_ls_hydrogen_treatment constr
_refine_ls_matrix_type full
_refine_ls_number_parameters 415
_refine_ls_number_reflns 3470
_refine_ls_number_restraints 0
_refine_ls_restrained_S_all 1.078
_refine_ls_R_factor_all 0.0704
_refine_ls_R_factor_gt 0.0528
_refine_ls_shift/su_max 0.000
_refine_ls_shift/su_mean 0.000
_refine_ls_structure_factor_coef Fsqd
_refine_ls_weighting_details 'calc w=1/[\s^2^(Fo^2^)+(0.0408P)^2^] where P=(Fo^2^+2Fc^2^)/3'
_refine_ls_weighting_scheme calc
_refine_ls_wR_factor_gt 0.0884
_refine_ls_wR_factor_ref 0.0941
_reflns_number_gt 2929
_reflns_number_total 3470
_reflns_threshold_expression I>2\s(I)
_cod_data_source_file gg3018.cif
_cod_data_source_block I
_cod_database_code 2015489

loop_
_symmetry_equiv_pos_as_xyz
'x, y, z'
'-x+1/2, -y, z+1/2'
'-x, y+1/2, -z+1/2'
'x+1/2, -y+1/2, -z'

loop_
_atom_site_type_symbol
_atom_site_label
_atom_site_fract_x
_atom_site_fract_y
_atom_site_fract_z
_atom_site_U_iso_or_equiv
_atom_site_adp_type
_atom_site_calc_flag
_atom_site_refinement_flags
_atom_site_occupancy
O O1 0.70343(19) 0.65878(17) 0.64497(11) 0.0197(5) Uani d . 1
O O2 0.6168(2) 0.06246(16) 0.88547(10) 0.0172(5) Uani d . 1
O O3 0.6216(2) -0.04939(16) 0.77389(11) 0.0169(5) Uani d . 1
O O4 0.6754(2) 0.46747(18) 0.85395(11) 0.0234(6) Uani d . 1
N N1 0.6411(2) 0.3996(2) 0.74707(13) 0.0139(6) Uani d . 1
N N2 0.6496(2) 0.3217(2) 0.51487(13) 0.0165(6) Uani d . 1
H H2A 0.6413 0.2648 0.4837 0.020 Uiso calc R 1
C C1 0.6290(3) 0.2359(2) 0.82499(16) 0.0143(7) Uani d . 1
H H1 0.6276 0.2774 0.8661 0.017 Uiso calc R 1
C C2 0.6231(3) 0.1232(2) 0.82643(16) 0.0143(7) Uani d . 1
C C3 0.6255(3) 0.0615(2) 0.76533(16) 0.0135(7) Uani d . 1
C C4 0.6314(3) 0.1134(2) 0.70204(17) 0.0150(7) Uani d . 1
H H4 0.6309 0.0723 0.6607 0.018 Uiso calc R 1
C C5 0.6381(3) 0.2280(2) 0.70039(16) 0.0125(7) Uani d . 1
C C6 0.6371(3) 0.2866(2) 0.76074(17) 0.0140(7) Uani d . 1
C C7 0.6319(3) 0.3032(2) 0.63931(16) 0.0122(7) Uani d . 1
C C8 0.6540(3) 0.4174(2) 0.67188(16) 0.0130(7) Uani d . 1
H H8 0.5950 0.4696 0.6558 0.016 Uiso calc R 1
C C9 0.6732(3) 0.4809(3) 0.79172(17) 0.0175(7) Uani d . 1
C C10 0.6985(3) 0.5895(3) 0.75810(17) 0.0200(8) Uani d . 1
H H10A 0.7429 0.6339 0.7907 0.024 Uiso calc R 1
H H10B 0.6260 0.6277 0.7504 0.024 Uiso calc R 1
C C11 0.7635(3) 0.5855(2) 0.68877(16) 0.0167(7) Uani d . 1
H H11 0.8416 0.6140 0.6960 0.020 Uiso calc R 1
C C12 0.7574(3) 0.6821(3) 0.58034(17) 0.0231(8) Uani d . 1
H H12A 0.8403 0.6808 0.5864 0.028 Uiso calc R 1
H H12B 0.7356 0.7560 0.5649 0.028 Uiso calc R 1
C C13 0.7241(3) 0.5999(3) 0.52651(17) 0.0196(8) Uani d . 1
H H13 0.6827 0.6242 0.4877 0.023 Uiso calc R 1
C C14 0.7503(3) 0.4948(3) 0.53123(16) 0.0157(7) Uani d . 1
C C15 0.7120(3) 0.4132(3) 0.47916(17) 0.0189(8) Uani d . 1
H H15A 0.7780 0.3835 0.4543 0.023 Uiso calc R 1
H H15B 0.6617 0.4488 0.4454 0.023 Uiso calc R 1
C C16 0.5337(3) 0.3567(3) 0.53735(17) 0.0179(8) Uani d . 1
H H16A 0.4762 0.3350 0.5031 0.022 Uiso calc R 1
H H16B 0.5304 0.4366 0.5437 0.022 Uiso calc R 1
C C17 0.5145(3) 0.2983(2) 0.60473(16) 0.0160(7) Uani d . 1
H H17A 0.4904 0.2221 0.5972 0.019 Uiso calc R 1
H H17B 0.4570 0.3362 0.6328 0.019 Uiso calc R 1
C C18 0.7704(3) 0.4686(2) 0.66240(15) 0.0138(7) Uani d . 1
H H18 0.8214 0.4294 0.6950 0.017 Uiso calc R 1
C C19 0.8199(3) 0.4483(2) 0.59055(16) 0.0151(7) Uani d . 1
H H19 0.8975 0.4802 0.5886 0.018 Uiso calc R 1
C C20 0.8286(3) 0.3247(3) 0.58257(17) 0.0167(7) Uani d . 1
H H20A 0.8712 0.3067 0.5404 0.020 Uiso calc R 1
H H20B 0.8694 0.2933 0.6222 0.020 Uiso calc R 1
C C21 0.7109(3) 0.2768(3) 0.57848(16) 0.0148(7) Uani d . 1
H H21 0.7173 0.1959 0.5740 0.018 Uiso calc R 1
C C22 0.6187(3) 0.1216(3) 0.94913(16) 0.0243(8) Uani d . 1
H H22A 0.6134 0.0702 0.9875 0.036 Uiso calc R 1
H H22B 0.5548 0.1721 0.9507 0.036 Uiso calc R 1
H H22C 0.6894 0.1627 0.9526 0.036 Uiso calc R 1
C C23 0.6214(3) -0.1137(3) 0.71266(16) 0.0189(7) Uani d . 1
H H23A 0.6187 -0.1911 0.7248 0.028 Uiso calc R 1
H H23B 0.6902 -0.0989 0.6864 0.028 Uiso calc R 1
H H23C 0.5553 -0.0950 0.6849 0.028 Uiso calc R 1
O O5 0.6330(2) 0.13978(19) 0.44295(11) 0.0272(6) Uani d . 1
O O6 0.6202(2) 0.25299(17) 0.35335(12) 0.0269(6) Uani d . 1
O O7 0.6021(2) -0.25284(18) 0.39993(12) 0.0272(6) Uani d . 1
O O8 0.6009(2) -0.31690(18) 0.29559(12) 0.0223(6) Uani d . 1
O O9 0.5820(3) -0.0679(2) 0.10499(13) 0.0380(8) Uani d . 1
O O10 0.5987(2) 0.10632(19) 0.12238(12) 0.0264(6) Uani d . 1
N N3 0.6006(2) -0.2413(2) 0.33703(15) 0.0200(7) Uani d . 1
N N4 0.5904(2) 0.0121(2) 0.14286(14) 0.0215(7) Uani d . 1
C C24 0.6242(3) 0.1604(3) 0.37881(17) 0.0207(8) Uani d . 1
C C25 0.6139(3) 0.0630(3) 0.33135(17) 0.0167(7) Uani d . 1
C C26 0.6137(3) -0.0433(3) 0.35618(16) 0.0168(7) Uani d . 1
H H26 0.6234 -0.0571 0.4038 0.020 Uiso calc R 1
C C27 0.5991(3) -0.1288(3) 0.31054(17) 0.0165(7) Uani d . 1
C C28 0.5873(3) -0.1134(3) 0.24020(17) 0.0171(7) Uani d . 1
H H28 0.5759 -0.1725 0.2096 0.021 Uiso calc R 1
C C29 0.5931(3) -0.0071(3) 0.21761(16) 0.0166(7) Uani d . 1
C C30 0.6059(3) 0.0813(3) 0.26106(16) 0.0155(7) Uani d . 1
H H30 0.6090 0.1532 0.2432 0.019 Uiso calc R 1
O O31 0.6434(2) -0.0262(2) 0.53875(14) 0.0352(7) Uani d . 1
H H31 0.6260 0.0264 0.5144 0.053 Uiso d . 1
C C31 0.5343(3) -0.0710(4) 0.5387(2) 0.0411(11) Uani d . 1
H H31A 0.5136 -0.0918 0.4918 0.062 Uiso calc R 1
H H31B 0.4805 -0.0169 0.5559 0.062 Uiso calc R 1
H H31C 0.5327 -0.1356 0.5682 0.062 Uiso calc R 1

loop_
_atom_site_aniso_label
_atom_site_aniso_U_11
_atom_site_aniso_U_22
_atom_site_aniso_U_33
_atom_site_aniso_U_12
_atom_site_aniso_U_13
_atom_site_aniso_U_23
O1 0.0288(14) 0.0142(12) 0.0160(12) 0.0019(10) 0.0026(11) 0.0032(10)
O2 0.0259(13) 0.0162(11) 0.0095(11) -0.0013(10) 0.0005(11) 0.0012(9)
O3 0.0240(13) 0.0110(11) 0.0156(11) -0.0009(10) -0.0005(11) 0.0012(9)
O4 0.0382(16) 0.0206(13) 0.0113(13) -0.0062(11) 0.0015(11) -0.0018(10)
N1 0.0173(15) 0.0131(13) 0.0112(13) -0.0004(11) 0.0014(12) 0.0002(11)
N2 0.0273(17) 0.0115(13) 0.0107(14) -0.0013(12) -0.0006(12) -0.0035(11)
C1 0.0149(17) 0.0165(16) 0.0115(16) -0.0003(14) 0.0010(15) -0.0010(13)
C2 0.0149(17) 0.0165(16) 0.0114(15) -0.0016(14) 0.0001(15) 0.0028(13)
C3 0.0114(16) 0.0135(16) 0.0157(16) -0.0003(13) -0.0008(15) -0.0002(13)
C4 0.0136(17) 0.0143(16) 0.0172(16) -0.0031(14) 0.0014(15) -0.0035(14)
C5 0.0115(17) 0.0152(15) 0.0107(16) -0.0011(13) -0.0018(14) 0.0009(13)
C6 0.0132(17) 0.0120(15) 0.0167(17) 0.0007(13) -0.0009(15) -0.0008(13)
C7 0.0135(17) 0.0102(14) 0.0129(16) -0.0007(13) -0.0005(14) -0.0006(13)
C8 0.0166(17) 0.0121(16) 0.0103(15) -0.0021(13) 0.0007(14) -0.0008(13)
C9 0.0176(17) 0.0180(18) 0.0171(18) -0.0010(14) 0.0017(15) -0.0024(15)
C10 0.028(2) 0.0155(18) 0.0168(18) -0.0058(14) 0.0025(16) -0.0029(15)
C11 0.0226(19) 0.0121(16) 0.0153(17) -0.0020(14) 0.0006(15) -0.0001(14)
C12 0.034(2) 0.0148(17) 0.0206(19) -0.0019(16) 0.0043(17) 0.0032(15)
C13 0.028(2) 0.0166(18) 0.0142(17) -0.0021(15) 0.0018(16) 0.0045(15)
C14 0.0158(17) 0.0196(17) 0.0117(16) -0.0027(14) 0.0007(15) 0.0005(14)
C15 0.027(2) 0.0143(17) 0.0154(18) -0.0007(15) 0.0011(16) 0.0046(14)
C16 0.0202(19) 0.0159(17) 0.0177(18) -0.0001(14) 0.0001(15) -0.0034(14)
C17 0.0189(18) 0.0149(17) 0.0141(17) -0.0032(14) -0.0028(15) 0.0004(14)
C18 0.0159(17) 0.0132(16) 0.0123(17) -0.0016(13) -0.0006(14) 0.0005(13)
C19 0.0155(17) 0.0156(16) 0.0143(17) -0.0013(13) 0.0023(14) 0.0020(14)
C20 0.0153(17) 0.0198(17) 0.0151(17) 0.0040(14) 0.0024(14) 0.0026(15)
C21 0.0200(18) 0.0111(16) 0.0133(17) 0.0039(13) 0.0011(15) -0.0001(14)
C22 0.037(2) 0.0241(19) 0.0118(17) -0.0066(17) -0.0001(17) -0.0001(14)
C23 0.027(2) 0.0125(16) 0.0169(17) -0.0001(15) 0.0016(16) -0.0006(14)
O5 0.0479(18) 0.0197(12) 0.0139(12) -0.0021(12) -0.0021(12) -0.0034(10)
O6 0.0403(17) 0.0165(12) 0.0238(14) -0.0026(12) 0.0023(13) 0.0003(11)
O7 0.0410(17) 0.0202(13) 0.0206(14) -0.0004(12) -0.0037(13) 0.0033(11)
O8 0.0250(14) 0.0155(12) 0.0264(13) -0.0014(10) 0.0027(11) -0.0082(11)
O9 0.068(2) 0.0301(15) 0.0164(13) -0.0147(14) -0.0023(14) -0.0071(12)
O10 0.0353(16) 0.0251(13) 0.0187(13) 0.0000(12) 0.0043(12) 0.0051(11)
N3 0.0168(15) 0.0191(15) 0.0242(17) -0.0022(12) 0.0010(14) 0.0008(13)
N4 0.0201(16) 0.0297(17) 0.0146(15) -0.0011(13) 0.0016(13) 0.0018(14)
C24 0.0203(19) 0.0219(18) 0.0198(19) 0.0003(16) 0.0031(16) -0.0035(15)
C25 0.0140(17) 0.0182(16) 0.0179(17) 0.0001(14) 0.0021(15) -0.0025(14)
C26 0.0151(17) 0.0217(17) 0.0136(16) 0.0009(15) -0.0010(16) 0.0003(14)
C27 0.0143(17) 0.0153(16) 0.0201(18) 0.0005(13) 0.0019(15) 0.0015(14)
C28 0.0145(17) 0.0180(17) 0.0190(17) 0.0006(14) 0.0002(15) -0.0067(15)
C29 0.0155(17) 0.0223(18) 0.0120(16) -0.0003(14) -0.0020(14) 0.0002(14)
C30 0.0135(17) 0.0164(17) 0.0164(17) 0.0011(14) 0.0016(15) 0.0005(14)
O31 0.0333(16) 0.0379(15) 0.0343(15) -0.0021(13) -0.0027(13) 0.0111(13)
C31 0.032(3) 0.066(3) 0.025(2) -0.008(2) 0.005(2) 0.003(2)

loop_
_atom_type_symbol
_atom_type_description
_atom_type_scat_dispersion_real
_atom_type_scat_dispersion_imag
_atom_type_scat_source
C C 0.0033 0.0000 'International Tables Vol C Tables 4.2.6.8 and 6.1.1.4'
H H 0.0000 0.0000 'International Tables Vol C Tables 4.2.6.8 and 6.1.1.4'
N N 0.0061 0.0000 'International Tables Vol C Tables 4.2.6.8 and 6.1.1.4'
O O 0.0106 0.0000 'International Tables Vol C Tables 4.2.6.8 and 6.1.1.4'

loop_
_geom_angle_atom_site_label_1
_geom_angle_atom_site_label_2
_geom_angle_atom_site_label_3
_geom_angle
C11 O1 C12 115.2(3)
C2 O2 C22 116.7(2)
C3 O3 C23 116.5(2)
C9 N1 C6 126.9(3)
C9 N1 C8 119.2(3)
C6 N1 C8 109.4(2)
C16 N2 C15 111.6(2)
C16 N2 C21 107.4(2)
C15 N2 C21 113.9(3)
C16 N2 H2A 107.9
C15 N2 H2A 107.9
C21 N2 H2A 107.9
C2 C1 C6 117.7(3)
C2 C1 H1 121.1
C6 C1 H1 121.1
O2 C2 C1 124.2(3)
O2 C2 C3 114.6(2)
C1 C2 C3 121.2(3)
O3 C3 C4 124.3(3)
O3 C3 C2 115.4(3)
C4 C3 C2 120.3(3)
C3 C4 C5 118.7(3)
C3 C4 H4 120.7
C5 C4 H4 120.7
C6 C5 C4 120.1(3)
C6 C5 C7 110.7(3)
C4 C5 C7 128.7(3)
C5 C6 C1 122.1(3)
C5 C6 N1 110.5(3)
C1 C6 N1 127.3(3)
C5 C7 C21 116.6(2)
C5 C7 C17 111.4(3)
C21 C7 C17 101.7(2)
C5 C7 C8 102.7(2)
C21 C7 C8 113.5(3)
C17 C7 C8 111.3(2)
N1 C8 C18 105.8(2)
N1 C8 C7 104.6(2)
C18 C8 C7 118.2(3)
N1 C8 H8 109.3
C18 C8 H8 109.3
C7 C8 H8 109.3
O4 C9 N1 122.3(3)
O4 C9 C10 122.9(3)
N1 C9 C10 114.7(3)
C9 C10 C11 116.5(3)
C9 C10 H10A 108.2
C11 C10 H10A 108.2
C9 C10 H10B 108.2
C11 C10 H10B 108.2
H10A C10 H10B 107.3
O1 C11 C18 114.6(3)
O1 C11 C10 104.6(3)
C18 C11 C10 110.4(2)
O1 C11 H11 109.0
C18 C11 H11 109.0
C10 C11 H11 109.0
O1 C12 C13 111.1(3)
O1 C12 H12A 109.4
C13 C12 H12A 109.4
O1 C12 H12B 109.4
C13 C12 H12B 109.4
H12A C12 H12B 108.0
C14 C13 C12 122.6(3)
C14 C13 H13 118.7
C12 C13 H13 118.7
C13 C14 C15 122.1(3)
C13 C14 C19 122.6(3)
C15 C14 C19 115.3(3)
C14 C15 N2 109.4(3)
C14 C15 H15A 109.8
N2 C15 H15A 109.8
C14 C15 H15B 109.8
N2 C15 H15B 109.8
H15A C15 H15B 108.2
N2 C16 C17 104.8(3)
N2 C16 H16A 110.8
C17 C16 H16A 110.8
N2 C16 H16B 110.8
C17 C16 H16B 110.8
H16A C16 H16B 108.9
C16 C17 C7 103.0(3)
C16 C17 H17A 111.2
C7 C17 H17A 111.2
C16 C17 H17B 111.2
C7 C17 H17B 111.2
H17A C17 H17B 109.1
C11 C18 C8 107.3(3)
C11 C18 C19 118.6(3)
C8 C18 C19 112.8(3)
C11 C18 H18 105.7
C8 C18 H18 105.7
C19 C18 H18 105.7
C20 C19 C14 109.2(3)
C20 C19 C18 106.2(3)
C14 C19 C18 115.0(3)
C20 C19 H19 108.8
C14 C19 H19 108.8
C18 C19 H19 108.8
C21 C20 C19 109.1(3)
C21 C20 H20A 109.9
C19 C20 H20A 109.9
C21 C20 H20B 109.9
C19 C20 H20B 109.9
H20A C20 H20B 108.3
C20 C21 N2 109.8(2)
C20 C21 C7 115.9(3)
N2 C21 C7 104.9(2)
C20 C21 H21 108.7
N2 C21 H21 108.7
C7 C21 H21 108.7
O2 C22 H22A 109.5
O2 C22 H22B 109.5
H22A C22 H22B 109.5
O2 C22 H22C 109.5
H22A C22 H22C 109.5
H22B C22 H22C 109.5
O3 C23 H23A 109.5
O3 C23 H23B 109.5
H23A C23 H23B 109.5
O3 C23 H23C 109.5
H23A C23 H23C 109.5
H23B C23 H23C 109.5
O8 N3 O7 124.4(3)
O8 N3 C27 118.4(3)
O7 N3 C27 117.1(3)
O10 N4 O9 124.2(3)
O10 N4 C29 118.0(3)
O9 N4 C29 117.8(3)
O6 C24 O5 125.1(3)
O6 C24 C25 118.3(3)
O5 C24 C25 116.6(3)
C26 C25 C30 119.6(3)
C26 C25 C24 121.8(3)
C30 C25 C24 118.6(3)
C27 C26 C25 119.1(3)
C27 C26 H26 120.4
C25 C26 H26 120.4
C26 C27 C28 122.8(3)
C26 C27 N3 118.9(3)
C28 C27 N3 118.3(3)
C29 C28 C27 116.0(3)
C29 C28 H28 122.0
C27 C28 H28 122.0
C28 C29 C30 123.5(3)
C28 C29 N4 117.7(3)
C30 C29 N4 118.8(3)
C29 C30 C25 118.9(3)
C29 C30 H30 120.5
C25 C30 H30 120.5
C31 O31 H31 94.3
O31 C31 H31A 109.5
O31 C31 H31B 109.5
H31A C31 H31B 109.5
O31 C31 H31C 109.5
H31A C31 H31C 109.5
H31B C31 H31C 109.5

loop_
_geom_bond_atom_site_label_1
_geom_bond_atom_site_label_2
_geom_bond_distance
O1 C11 1.430(4)
O1 C12 1.442(4)
O2 C2 1.374(4)
O2 C22 1.438(4)
O3 C3 1.372(4)
O3 C23 1.431(4)
O4 C9 1.225(4)
N1 C9 1.378(4)
N1 C6 1.413(4)
N1 C8 1.490(4)
N2 C16 1.505(4)
N2 C15 1.515(4)
N2 C21 1.540(4)
N2 H2A 0.9300
C1 C2 1.385(4)
C1 C6 1.402(4)
C1 H1 0.9500
C2 C3 1.412(4)
C3 C4 1.390(4)
C4 C5 1.409(4)
C4 H4 0.9500
C5 C6 1.379(4)
C5 C7 1.509(4)
C7 C21 1.546(4)
C7 C17 1.547(4)
C7 C8 1.561(4)
C8 C18 1.528(4)
C8 H8 1.0000
C9 C10 1.514(4)
C10 C11 1.557(4)
C10 H10A 0.9900
C10 H10B 0.9900
C11 C18 1.526(4)
C11 H11 1.0000
C12 C13 1.508(4)
C12 H12A 0.9900
C12 H12B 0.9900
C13 C14 1.331(5)
C13 H13 0.9500
C14 C15 1.496(4)
C14 C19 1.530(4)
C15 H15A 0.9900
C15 H15B 0.9900
C16 C17 1.513(4)
C16 H16A 0.9900
C16 H16B 0.9900
C17 H17A 0.9900
C17 H17B 0.9900
C18 C19 1.539(4)
C18 H18 1.0000
C19 C20 1.530(4)
C19 H19 1.0000
C20 C21 1.516(4)
C20 H20A 0.9900
C20 H20B 0.9900
C21 H21 1.0000
C22 H22A 0.9800
C22 H22B 0.9800
C22 H22C 0.9800
C23 H23A 0.9800
C23 H23B 0.9800
C23 H23C 0.9800
O5 C24 1.280(4)
O6 C24 1.241(4)
O7 N3 1.235(3)
O8 N3 1.230(3)
O9 N4 1.232(4)
O10 N4 1.227(4)
N3 C27 1.474(4)
N4 C29 1.477(4)
C24 C25 1.517(4)
C25 C26 1.391(4)
C25 C30 1.392(4)
C26 C27 1.387(4)
C26 H26 0.9500
C27 C28 1.392(4)
C28 C29 1.378(5)
C28 H28 0.9500
C29 C30 1.384(4)
C30 H30 0.9500
O31 C31 1.406(5)
O31 H31 0.8274
C31 H31A 0.9800
C31 H31B 0.9800
C31 H31C 0.9800

loop_
_geom_hbond_atom_site_label_D
_geom_hbond_atom_site_label_H
_geom_hbond_atom_site_label_A
_geom_hbond_distance_DH
_geom_hbond_distance_HA
_geom_hbond_distance_DA
_geom_hbond_angle_DHA
N2 H2A O5 0.93 1.73 2.643(3) 166.1
O31 H31 O5 0.83 1.97 2.766(3) 161.1

loop_
_geom_torsion_atom_site_label_1
_geom_torsion_atom_site_label_2
_geom_torsion_atom_site_label_3
_geom_torsion_atom_site_label_4
_geom_torsion
C22 O2 C2 C1 -1.2(5)
C22 O2 C2 C3 177.6(3)
C6 C1 C2 O2 178.9(3)
C6 C1 C2 C3 0.2(5)
C23 O3 C3 C4 -1.3(5)
C23 O3 C3 C2 178.7(3)
O2 C2 C3 O3 -0.2(4)
C1 C2 C3 O3 178.6(3)
O2 C2 C3 C4 179.7(3)
C1 C2 C3 C4 -1.4(5)
O3 C3 C4 C5 -178.3(3)
C2 C3 C4 C5 1.8(5)
C3 C4 C5 C6 -0.9(5)
C3 C4 C5 C7 -172.3(3)
C4 C5 C6 C1 -0.4(5)
C7 C5 C6 C1 172.5(3)
C4 C5 C6 N1 -178.2(3)
C7 C5 C6 N1 -5.4(4)
C2 C1 C6 C5 0.7(5)
C2 C1 C6 N1 178.2(3)
C9 N1 C6 C5 -160.1(3)
C8 N1 C6 C5 -4.4(4)
C9 N1 C6 C1 22.2(5)
C8 N1 C6 C1 177.9(3)
C6 C5 C7 C21 136.8(3)
C4 C5 C7 C21 -51.1(5)
C6 C5 C7 C17 -107.1(3)
C4 C5 C7 C17 65.0(4)
C6 C5 C7 C8 12.1(3)
C4 C5 C7 C8 -175.8(3)
C9 N1 C8 C18 44.0(3)
C6 N1 C8 C18 -113.8(3)
C9 N1 C8 C7 169.6(3)
C6 N1 C8 C7 11.7(3)
C5 C7 C8 N1 -13.9(3)
C21 C7 C8 N1 -140.6(3)
C17 C7 C8 N1 105.4(3)
C5 C7 C8 C18 103.4(3)
C21 C7 C8 C18 -23.3(4)
C17 C7 C8 C18 -137.3(3)
C6 N1 C9 O4 -18.9(5)
C8 N1 C9 O4 -172.5(3)
C6 N1 C9 C10 164.7(3)
C8 N1 C9 C10 11.1(4)
O4 C9 C10 C11 143.4(3)
N1 C9 C10 C11 -40.2(4)
C12 O1 C11 C18 -67.9(4)
C12 O1 C11 C10 171.0(2)
C9 C10 C11 O1 133.9(3)
C9 C10 C11 C18 10.1(4)
C11 O1 C12 C13 88.1(3)
O1 C12 C13 C14 -64.1(4)
C12 C13 C14 C15 177.0(3)
C12 C13 C14 C19 -2.0(5)
C13 C14 C15 N2 -125.1(3)
C19 C14 C15 N2 53.9(4)
C16 N2 C15 C14 74.5(3)
C21 N2 C15 C14 -47.3(3)
C15 N2 C16 C17 -144.2(3)
C21 N2 C16 C17 -18.7(3)
N2 C16 C17 C7 38.2(3)
C5 C7 C17 C16 -167.4(2)
C21 C7 C17 C16 -42.5(3)
C8 C7 C17 C16 78.7(3)
O1 C11 C18 C8 -73.8(3)
C10 C11 C18 C8 44.1(3)
O1 C11 C18 C19 55.5(4)
C10 C11 C18 C19 173.3(3)
N1 C8 C18 C11 -72.2(3)
C7 C8 C18 C11 171.1(3)
N1 C8 C18 C19 155.3(2)
C7 C8 C18 C19 38.6(4)
C13 C14 C19 C20 176.7(3)
C15 C14 C19 C20 -2.4(4)
C13 C14 C19 C18 57.4(4)
C15 C14 C19 C18 -121.6(3)
C11 C18 C19 C20 173.4(3)
C8 C18 C19 C20 -60.0(3)
C11 C18 C19 C14 -65.7(4)
C8 C18 C19 C14 60.9(3)
C14 C19 C20 C21 -56.0(3)
C18 C19 C20 C21 68.6(3)
C19 C20 C21 N2 62.1(3)
C19 C20 C21 C7 -56.4(4)
C16 N2 C21 C20 -133.1(3)
C15 N2 C21 C20 -9.0(3)
C16 N2 C21 C7 -7.9(3)
C15 N2 C21 C7 116.2(3)
C5 C7 C21 C20 -86.8(3)
C17 C7 C21 C20 151.9(3)
C8 C7 C21 C20 32.3(4)
C5 C7 C21 N2 152.0(3)
C17 C7 C21 N2 30.6(3)
C8 C7 C21 N2 -89.0(3)
O6 C24 C25 C26 -177.7(3)
O5 C24 C25 C26 0.2(5)
O6 C24 C25 C30 3.0(5)
O5 C24 C25 C30 -179.0(3)
C30 C25 C26 C27 -3.5(5)
C24 C25 C26 C27 177.2(3)
C25 C26 C27 C28 1.6(5)
C25 C26 C27 N3 179.1(3)
O8 N3 C27 C26 -171.6(3)
O7 N3 C27 C26 8.0(5)
O8 N3 C27 C28 6.0(4)
O7 N3 C27 C28 -174.4(3)
C26 C27 C28 C29 1.2(5)
N3 C27 C28 C29 -176.3(3)
C27 C28 C29 C30 -2.3(5)
C27 C28 C29 N4 175.1(3)
O10 N4 C29 C28 -178.0(3)
O9 N4 C29 C28 0.7(5)
O10 N4 C29 C30 -0.5(4)
O9 N4 C29 C30 178.2(3)
C28 C29 C30 C25 0.4(5)
N4 C29 C30 C25 -177.0(3)
C26 C25 C30 C29 2.6(5)
C24 C25 C30 C29 -178.1(3)

loop_
_cod_related_entry_id
_cod_related_entry_database
_cod_related_entry_code
1 ChemSpider 21180845
